data_7703142
loop_
_publ_author_name
'Eliseeva, Anastasiya A.'
'Ivanov, Daniil M.'
'Novikov, Alexander S.'
'Rozhkov, Anton V.'
'Kornyakov, Ilya V.'
'Dubovtsev, Alexey Yu'
'Kukushkin, Vadim Yu'

_publ_section_title
;
 Hexaiododiplatinate(ii) as a useful supramolecular synthon for halogen
 bond involving crystal engineering.
;
_journal_issue 2
_journal_name_full 'Dalton transactions (Cambridge, England : 2003)'
_journal_page_first 356
_journal_page_last 367
_journal_paper_doi 10.1039/c9dt04221k
_journal_volume 49
_journal_year 2020
_chemical_formula_moiety 'I3 Pt, C25 H22 P'
_chemical_formula_sum 'C25 H22 I3 P Pt'
_chemical_formula_weight 929.18
_space_group_crystal_system triclinic
_space_group_IT_number 2
_space_group_name_Hall '-P 1'
_space_group_name_H-M_alt 'P -1'
_atom_sites_solution_hydrogens geom
_atom_sites_solution_primary dual
_audit_creation_date 2019-06-02
_audit_creation_method
;
Olex2 1.2
(compiled 2018.05.29 svn.r3508 for OlexSys, GUI svn.r5506)
;
_audit_update_record
;
2019-08-05 deposited with the CCDC.	2019-12-03 downloaded from the CCDC.
;
_cell_angle_alpha 78.523(2)
_cell_angle_beta 82.570(2)
_cell_angle_gamma 65.606(3)
_cell_formula_units_Z 2
_cell_length_a 9.6718(3)
_cell_length_b 10.0466(3)
_cell_length_c 14.9176(3)
_cell_measurement_reflns_used 7654
_cell_measurement_temperature 100(2)
_cell_measurement_theta_max 71.5720
_cell_measurement_theta_min 2.9710
_cell_volume 1291.92(7)
_computing_cell_refinement 'CrysAlisPro 1.171.39.35a (Rigaku OD, 2017)'
_computing_data_collection 'CrysAlisPro 1.171.39.35a (Rigaku OD, 2017)'
_computing_data_reduction 'CrysAlisPro 1.171.39.35a (Rigaku OD, 2017)'
_computing_molecular_graphics 'Olex2 (Dolomanov et al., 2009)'
_computing_publication_material 'Olex2 (Dolomanov et al., 2009)'
_computing_structure_refinement 'ShelXL (Sheldrick, 2015)'
_computing_structure_solution 'ShelXT (Sheldrick, 2015)'
_diffrn_ambient_environment N~2~
_diffrn_ambient_temperature 100(2)
_diffrn_detector 'CCD plate'
_diffrn_detector_type HyPix3000
_diffrn_measured_fraction_theta_full 0.999
_diffrn_measured_fraction_theta_max 0.999
_diffrn_measurement_details
;
List of Runs (angles in degrees, time in seconds):

  # Type    Start    End  Width  t~exp~   \w     \q     \k     \f   Frames
#--------------------------------------------------------------------------
  1  \w    -16.00  34.00   0.50    0.20    --   41.35 -81.00 -67.00  100
  2  \w     40.00  65.00   0.50    0.20    --   41.35 -81.00 -67.00   50
  3  \w     43.00  88.00   0.50    1.00    --  101.00 -81.00 -67.00   90
  4  \w     91.00 126.00   0.50    1.00    --  101.00 -81.00 -67.00   70
  5  \w    -52.00 -25.00   0.50    0.20    --  -41.35  81.00  55.00   54
  6  \w    -17.00  17.00   0.50    0.20    --  -41.35  81.00  55.00   68
  7  \w    -53.00 -28.00   0.50    0.20    --  -41.35 -54.00-120.00   50
  8  \w    -58.00  10.00   0.50    0.20    --  -41.35  54.00-180.00  136
  9  \w    -55.00  21.00   0.50    0.20    --  -41.35  43.00 120.00  152
 10  \w    -56.00   9.00   0.50    0.20    --  -41.35  65.00  30.00  130
 11  \w    -89.00 -62.00   0.50    0.20    --  -41.35 -54.00-120.00   54
 12  \w    -91.00 -33.00   0.50    0.20    --  -41.35 -32.00-120.00  116
 13  \w     40.00  66.00   0.50    0.20    --   41.35-138.00-180.00   52
 14  \w     47.00  95.00   0.50    0.20    --   41.35  32.00-120.00   96
 15  \w     86.00 111.00   0.50    0.20    --   41.35  21.00-150.00   50
 16  \w     33.00 102.00   0.50    0.20    --   41.35  43.00 150.00  138
 17  \w     45.00  70.00   0.50    0.20    --   41.35 -89.00   0.00   50
 18  \w     15.00  63.00   0.50    0.20    --   41.35 -77.00-180.00   96
 19  \w     40.00  85.00   0.50    0.20    --   41.35-138.00 -60.00   90
 20  \w     67.00 104.00   0.50    0.20    --   41.35  54.00   0.00   74
 21  \w    -19.00   6.00   0.50    0.20    --   41.35 -77.00-180.00   50
 22  \w     42.00  67.00   0.50    0.20    --   41.35  21.00-150.00   50
 23  \w     20.00  46.00   0.50    0.20    --   41.35-138.00-120.00   52
 24  \w    -25.00  10.00   0.50    0.20    --   41.35 -89.00   0.00   70
 25  \w     35.00  62.00   0.50    0.20    --   41.35  54.00   0.00   54
 26  \w     68.00  96.00   0.50    0.20    --   41.35-138.00-120.00   56
 27  \w     96.00 134.00   0.50    1.00    --  101.00  77.00  30.00   76
 28  \w     86.00 123.00   0.50    1.00    --  101.00-133.00 -60.00   74
 29  \w     85.00 133.00   0.50    1.00    --  101.00  77.00  90.00   96
 30  \w     40.00  66.00   0.50    1.00    --  101.00-133.00 -60.00   52
 31  \w     38.00 104.00   0.50    1.00    --  101.00-133.00 120.00  132
 32  \w     45.00  71.00   0.50    1.00    --  101.00-111.00-150.00   52
 33  \w    103.00 143.00   0.50    1.00    --  101.00  33.00  30.00   80
 34  \w     86.00 111.00   0.50    1.00    --  101.00  59.00-120.00   50
 35  \w     35.00 108.00   0.50    1.00    --  101.00-111.00 -60.00  146
 36  \w     41.00 107.00   0.50    1.00    --  101.00 -33.00 120.00  132
 37  \w     92.00 149.00   0.50    1.00    --  101.00  25.00 -30.00  114
 38  \w     39.00 113.00   0.50    1.00    --  101.00 -42.00  60.00  148
 39  \w     84.00 109.00   0.50    1.00    --  101.00 -33.00 -30.00   50
 40  \w     53.00  79.00   0.50    1.00    --  101.00 -33.00 -30.00   52
 41  \w    111.00 149.00   0.50    1.00    --  101.00  33.00-150.00   76
 42  \w     40.00 123.00   0.50    1.00    --  101.00 -87.00 120.00  166
 43  \w     92.00 152.00   0.50    1.00    --  101.00  25.00 -90.00  120
 44  \w     45.00 109.00   0.50    1.00    --  101.00 -59.00 -60.00  128
 45  \w     56.00 114.00   0.50    1.00    --  101.00 -59.00 150.00  116
 46  \w     41.00 124.00   0.50    1.00    --  101.00-133.00 150.00  166
 47  \w     69.00 110.00   0.50    1.00    --  101.00-133.00-150.00   82
 48  \w    101.00 131.00   0.50    1.00    --  101.00  17.00 150.00   60
 49  \w    122.00 151.00   0.50    1.00    --  101.00  33.00-180.00   58
 50  \w     81.00 108.00   0.50    1.00    --  101.00-111.00   0.00   54
 51  \w     40.00  78.00   0.50    1.00    --  101.00 -42.00-120.00   76
 52  \w     39.00 106.00   0.50    1.00    --  101.00 -33.00 -90.00  134
 53  \w     94.00 157.00   0.50    1.00    --  101.00  50.00 150.00  126
 54  \w     80.00 150.00   0.50    1.00    --  101.00  81.00  55.00  140
 55  \w     37.00  62.00   0.50    0.20    --   41.35  77.00  30.00   50
 56  \w    -30.00  -5.00   0.50    0.20    --    8.00 108.00  56.83   50
 57  \w    -25.00   0.00   0.50    0.20    --   16.00 114.00 -92.53   50
 58  \w    -40.00 -15.00   0.50    0.20    --   24.00 150.00  79.67   50
 59  \w     -3.00  22.00   0.50    0.20    --   28.00  96.00 -65.58   50
 60  \w     -3.00  22.00   0.50    0.20    --   28.00  96.00-175.77   50
 61  \w     -4.00  21.00   0.50    0.20    --   28.00  97.00 137.94   50
 62  \w      2.00  27.00   0.50    0.20    --   32.00  91.00  46.36   50
 63  \w      9.00  34.00   0.50    0.20    --   36.00  84.00  96.93   50
 64  \w      9.00  34.00   0.50    0.20    --   36.00  85.00 150.00   50
 65  \w     14.00  39.00   0.50    0.20    --   40.00  82.00  14.72   50
 66  \w     20.00  46.00   0.50    0.20    --   41.35  77.00-180.00   52
 67  \w     19.00  28.00   0.50    0.20    --   41.35  77.00-150.00   18
;
_diffrn_measurement_device 'four-circle diffractometer'
_diffrn_measurement_device_type 'SuperNova, Single source at offset/far, HyPix3000'
_diffrn_measurement_method '\w scans'
_diffrn_orient_matrix_type 'CrysAlisPro convention (1999,Acta A55,543-557)'
_diffrn_orient_matrix_UB_11 0.0401282000
_diffrn_orient_matrix_UB_12 -0.0630620000
_diffrn_orient_matrix_UB_13 -0.0904278000
_diffrn_orient_matrix_UB_21 0.1693007000
_diffrn_orient_matrix_UB_22 -0.0371423000
_diffrn_orient_matrix_UB_23 0.0093240000
_diffrn_orient_matrix_UB_31 0.0200451000
_diffrn_orient_matrix_UB_32 -0.1541071000
_diffrn_orient_matrix_UB_33 0.0535869000
_diffrn_radiation_monochromator mirror
_diffrn_radiation_probe x-ray
_diffrn_radiation_type CuK\a
_diffrn_radiation_wavelength 1.54184
_diffrn_reflns_av_R_equivalents 0.0412
_diffrn_reflns_av_unetI/netI 0.0397
_diffrn_reflns_Laue_measured_fraction_full 0.999
_diffrn_reflns_Laue_measured_fraction_max 0.999
_diffrn_reflns_limit_h_max 11
_diffrn_reflns_limit_h_min -11
_diffrn_reflns_limit_k_max 9
_diffrn_reflns_limit_k_min -12
_diffrn_reflns_limit_l_max 18
_diffrn_reflns_limit_l_min -18
_diffrn_reflns_number 13150
_diffrn_reflns_point_group_measured_fraction_full 0.999
_diffrn_reflns_point_group_measured_fraction_max 0.999
_diffrn_reflns_theta_full 67.684
_diffrn_reflns_theta_max 69.955
_diffrn_reflns_theta_min 3.027
_diffrn_source 'micro-focus sealed X-ray tube'
_diffrn_source_type 'SuperNova (Cu) X-ray Source'
_exptl_absorpt_coefficient_mu 38.956
_exptl_absorpt_correction_T_max 1.00000
_exptl_absorpt_correction_T_min 0.28543
_exptl_absorpt_correction_type multi-scan
_exptl_absorpt_process_details
;
CrysAlisPro 1.171.39.35a (Rigaku Oxford Diffraction, 2017)
Empirical absorption correction using spherical harmonics,
 implemented in SCALE3 ABSPACK scaling algorithm.
;
_exptl_crystal_colour yellow-green
_exptl_crystal_density_diffrn 2.389
_exptl_crystal_description prism
_exptl_crystal_F_000 848
_exptl_crystal_size_max 0.22
_exptl_crystal_size_mid 0.16
_exptl_crystal_size_min 0.1
_refine_diff_density_max 1.060
_refine_diff_density_min -1.181
_refine_diff_density_rms 0.161
_refine_ls_extinction_method none
_refine_ls_goodness_of_fit_ref 1.011
_refine_ls_hydrogen_treatment constr
_refine_ls_matrix_type full
_refine_ls_number_parameters 271
_refine_ls_number_reflns 4887
_refine_ls_number_restraints 0
_refine_ls_restrained_S_all 1.011
_refine_ls_R_factor_all 0.0295
_refine_ls_R_factor_gt 0.0262
_refine_ls_shift/su_max 0.002
_refine_ls_shift/su_mean 0.000
_refine_ls_structure_factor_coef Fsqd
_refine_ls_weighting_details 'w=1/[\s^2^(Fo^2^)+(0.0341P)^2^] where P=(Fo^2^+2Fc^2^)/3'
_refine_ls_weighting_scheme calc
_refine_ls_wR_factor_gt 0.0669
_refine_ls_wR_factor_ref 0.0689
_reflns_Friedel_coverage 0.000
_reflns_number_gt 4418
_reflns_number_total 4887
_reflns_threshold_expression 'I > 2\s(I)'
_cod_data_source_file c9dt04221k2.cif
_cod_data_source_block eaa029
_cod_database_code 7703142
_shelx_shelxl_version_number 2014/7
_chemical_oxdiff_formula 'P2 Pt2 I6 C20 N1'
_shelx_space_group_comment
;
The symmetry employed for this shelxl refinement is uniquely defined
by the following loop, which should always be used as a source of
symmetry information in preference to the above space-group names.
They are only intended as comments.
;
_reflns_odcompleteness_completeness 99.68
_reflns_odcompleteness_iscentric 1
_reflns_odcompleteness_theta 70.93
_olex2_refinement_description
;
1. Others
 Fixed Uiso: H21(0.03) H8(0.03) H6(0.024) H3(0.03) H17(0.033) H14(0.028)
 H9(0.033) H4(0.03) H2(0.026) H25(0.029) H18(0.026) H5(0.029) H24(0.034)
 H12(0.031) H15(0.038) H22(0.035) H16(0.034) H10(0.035) H23(0.033) H19A(0.025)
 H19B(0.025) H11(0.036)
 Fixed X: H21(0.0042) H8(0.1138) H6(0.3617) H3(0.8436) H17(0.4239) H14(0.322)
 H9(0.1051) H4(0.7953) H2(0.6454) H25(0.2445) H18(0.4092) H5(0.5569)
 H24(0.2207) H12(0.5343) H15(0.3335) H22(-0.0223) H16(0.3811) H10(0.3084)
 H23(0.0921) H19A(0.1412) H19B(0.068) H11(0.5244)
 Fixed Y: H21(0.6168) H8(0.6614) H6(0.8371) H3(0.4997) H17(0.3131) H14(0.2733)
 H9(0.5821) H4(0.7488) H2(0.4213) H25(0.869) H18(0.4989) H5(0.9155) H24(0.9034)
 H12(0.3416) H15(0.0887) H22(0.6521) H16(0.1095) H10(0.3836) H23(0.7887)
 H19A(0.7983) H19B(0.6821) H11(0.264)
 Fixed Z: H21(0.4226) H8(0.1122) H6(0.1946) H3(0.2809) H17(0.5612) H14(0.2735)
 H9(-0.0225) H4(0.2334) H2(0.2913) H25(0.3576) H18(0.4383) H5(0.1898)
 H24(0.5082) H12(0.1495) H15(0.3978) H22(0.5727) H16(0.5417) H10(-0.0692)
 H23(0.6176) H19A(0.2344) H19B(0.2644) H11(0.0147)
;
_olex2_submission_special_instructions 'No special instructions were received'
_oxdiff_exptl_absorpt_empirical_details
;
Empirical correction (ABSPACK) includes:
- Absorption correction using spherical harmonics
- Frame scaling
;
_oxdiff_exptl_absorpt_empirical_full_max 2.873
_oxdiff_exptl_absorpt_empirical_full_min 0.607

loop_
_space_group_symop_operation_xyz
'x, y, z'
'-x, -y, -z'

loop_
_atom_site_label
_atom_site_type_symbol
_atom_site_fract_x
_atom_site_fract_y
_atom_site_fract_z
_atom_site_U_iso_or_equiv
_atom_site_adp_type
_atom_site_occupancy
_atom_site_site_symmetry_order
_atom_site_calc_flag
_atom_site_refinement_flags_posn
Pt1 Pt -0.02913(2) 1.06366(2) 0.11673(2) 0.01572(7) Uani 1 1 d .
I3 I 0.16107(3) 1.04237(3) -0.02518(2) 0.01891(8) Uani 1 1 d .
I1 I -0.22279(3) 1.07055(3) 0.25653(2) 0.01980(8) Uani 1 1 d .
I2 I 0.11208(3) 1.17903(3) 0.19343(2) 0.02155(8) Uani 1 1 d .
P1 P 0.33102(12) 0.56048(12) 0.25199(8) 0.0167(2) Uani 1 1 d .
C1 C 0.4831(5) 0.6212(5) 0.2471(3) 0.0186(9) Uani 1 1 d .
C21 C 0.0484(5) 0.6738(5) 0.4397(4) 0.0251(10) Uani 1 1 d .
H21 H 0.0042 0.6168 0.4226 0.030 Uiso 1 1 calc R
C8 C 0.1953(6) 0.5809(5) 0.0930(3) 0.0247(10) Uani 1 1 d .
H8 H 0.1138 0.6614 0.1122 0.030 Uiso 1 1 calc R
C6 C 0.4571(5) 0.7701(5) 0.2139(3) 0.0202(9) Uani 1 1 d .
H6 H 0.3617 0.8371 0.1946 0.024 Uiso 1 1 calc R
C3 C 0.7465(6) 0.5673(5) 0.2653(3) 0.0252(10) Uani 1 1 d .
H3 H 0.8436 0.4997 0.2809 0.030 Uiso 1 1 calc R
C7 C 0.3231(5) 0.5066(5) 0.1447(3) 0.0192(9) Uani 1 1 d .
C17 C 0.4022(6) 0.3056(5) 0.5039(4) 0.0272(11) Uani 1 1 d .
H17 H 0.4239 0.3131 0.5612 0.033 Uiso 1 1 calc R
C14 C 0.3413(5) 0.2818(5) 0.3312(3) 0.0237(10) Uani 1 1 d .
H14 H 0.3220 0.2733 0.2735 0.028 Uiso 1 1 calc R
C9 C 0.1903(6) 0.5339(6) 0.0123(4) 0.0277(11) Uani 1 1 d .
H9 H 0.1051 0.5821 -0.0225 0.033 Uiso 1 1 calc R
C4 C 0.7176(6) 0.7163(5) 0.2358(3) 0.0249(10) Uani 1 1 d .
H4 H 0.7953 0.7488 0.2334 0.030 Uiso 1 1 calc R
C2 C 0.6275(5) 0.5205(5) 0.2712(3) 0.0213(9) Uani 1 1 d .
H2 H 0.6454 0.4213 0.2913 0.026 Uiso 1 1 calc R
C13 C 0.3634(5) 0.4055(5) 0.3437(3) 0.0177(9) Uani 1 1 d .
C25 C 0.1922(6) 0.8241(5) 0.4009(3) 0.0239(10) Uani 1 1 d .
H25 H 0.2445 0.8690 0.3576 0.029 Uiso 1 1 calc R
C18 C 0.3941(5) 0.4165(5) 0.4301(3) 0.0220(10) Uani 1 1 d .
H18 H 0.4092 0.4989 0.4383 0.026 Uiso 1 1 calc R
C5 C 0.5745(6) 0.8164(5) 0.2099(3) 0.0240(10) Uani 1 1 d .
H5 H 0.5569 0.9155 0.1898 0.029 Uiso 1 1 calc R
C24 C 0.1782(6) 0.8450(5) 0.4912(4) 0.0283(11) Uani 1 1 d .
H24 H 0.2207 0.9034 0.5082 0.034 Uiso 1 1 calc R
C12 C 0.4481(6) 0.3888(5) 0.1155(3) 0.0254(10) Uani 1 1 d .
H12 H 0.5343 0.3416 0.1495 0.031 Uiso 1 1 calc R
C15 C 0.3485(6) 0.1712(6) 0.4058(4) 0.0313(12) Uani 1 1 d .
H15 H 0.3335 0.0887 0.3978 0.038 Uiso 1 1 calc R
C22 C 0.0329(6) 0.6943(6) 0.5298(4) 0.0291(11) Uani 1 1 d .
H22 H -0.0223 0.6521 0.5727 0.035 Uiso 1 1 calc R
C16 C 0.3778(6) 0.1831(6) 0.4921(4) 0.0285(11) Uani 1 1 d .
H16 H 0.3811 0.1095 0.5417 0.034 Uiso 1 1 calc R
C10 C 0.3124(6) 0.4157(6) -0.0157(3) 0.0291(11) Uani 1 1 d .
H10 H 0.3084 0.3836 -0.0692 0.035 Uiso 1 1 calc R
C23 C 0.0996(6) 0.7776(6) 0.5565(3) 0.0273(10) Uani 1 1 d .
H23 H 0.0921 0.7887 0.6176 0.033 Uiso 1 1 calc R
C19 C 0.1494(5) 0.7081(5) 0.2760(3) 0.0212(9) Uani 1 1 d .
H19A H 0.1412 0.7983 0.2344 0.025 Uiso 1 1 calc R
H19B H 0.0680 0.6821 0.2644 0.025 Uiso 1 1 calc R
C20 C 0.1293(5) 0.7372(5) 0.3740(3) 0.0199(9) Uani 1 1 d .
C11 C 0.4422(6) 0.3430(6) 0.0349(4) 0.0303(11) Uani 1 1 d .
H11 H 0.5244 0.2640 0.0147 0.036 Uiso 1 1 calc R

loop_
_atom_site_aniso_label
_atom_site_aniso_U_11
_atom_site_aniso_U_22
_atom_site_aniso_U_33
_atom_site_aniso_U_23
_atom_site_aniso_U_13
_atom_site_aniso_U_12
Pt1 0.02026(11) 0.01726(11) 0.01211(11) -0.00286(7) -0.00058(7) -0.00976(8)
I3 0.02188(15) 0.02502(15) 0.01504(15) -0.00596(11) 0.00136(11) -0.01394(12)
I1 0.02412(15) 0.02172(14) 0.01578(15) -0.00476(11) 0.00203(11) -0.01145(12)
I2 0.02807(15) 0.02557(15) 0.01724(15) -0.00539(11) -0.00212(11) -0.01572(12)
P1 0.0203(5) 0.0197(5) 0.0118(5) -0.0020(4) -0.0026(4) -0.0092(4)
C1 0.023(2) 0.022(2) 0.013(2) -0.0052(17) 0.0008(17) -0.0110(18)
C21 0.024(2) 0.029(2) 0.027(3) -0.007(2) 0.000(2) -0.014(2)
C8 0.026(2) 0.027(2) 0.019(2) -0.0025(19) -0.0085(19) -0.007(2)
C6 0.021(2) 0.020(2) 0.018(2) -0.0042(17) 0.0023(18) -0.0076(18)
C3 0.025(2) 0.030(2) 0.022(3) -0.004(2) -0.0014(19) -0.013(2)
C7 0.022(2) 0.026(2) 0.012(2) 0.0013(18) -0.0038(18) -0.0141(19)
C17 0.032(3) 0.030(3) 0.017(2) -0.004(2) -0.001(2) -0.010(2)
C14 0.028(2) 0.030(2) 0.017(2) -0.0015(19) -0.0027(19) -0.017(2)
C9 0.032(3) 0.031(3) 0.023(3) -0.002(2) -0.009(2) -0.014(2)
C4 0.029(2) 0.031(2) 0.021(2) -0.0039(19) -0.001(2) -0.018(2)
C2 0.030(2) 0.020(2) 0.016(2) -0.0007(17) -0.0060(19) -0.0119(19)
C13 0.017(2) 0.022(2) 0.016(2) -0.0007(17) -0.0039(17) -0.0105(17)
C25 0.031(2) 0.022(2) 0.017(2) -0.0030(18) 0.005(2) -0.012(2)
C18 0.029(2) 0.021(2) 0.018(2) -0.0038(18) -0.0032(19) -0.0111(19)
C5 0.034(3) 0.017(2) 0.020(2) -0.0025(18) 0.005(2) -0.011(2)
C24 0.036(3) 0.022(2) 0.028(3) -0.008(2) 0.000(2) -0.010(2)
C12 0.028(2) 0.029(2) 0.016(2) -0.0050(19) -0.0030(19) -0.007(2)
C15 0.039(3) 0.028(3) 0.034(3) 0.002(2) -0.007(2) -0.022(2)
C22 0.031(3) 0.033(3) 0.020(3) 0.001(2) 0.007(2) -0.013(2)
C16 0.026(2) 0.030(3) 0.024(3) 0.004(2) -0.001(2) -0.010(2)
C10 0.044(3) 0.038(3) 0.014(2) -0.005(2) -0.002(2) -0.024(2)
C23 0.031(3) 0.033(3) 0.015(2) -0.0076(19) 0.002(2) -0.009(2)
C19 0.021(2) 0.023(2) 0.017(2) -0.0017(18) -0.0039(18) -0.0066(19)
C20 0.022(2) 0.017(2) 0.016(2) 0.0005(17) -0.0028(18) -0.0038(18)
C11 0.035(3) 0.031(3) 0.020(3) -0.007(2) 0.000(2) -0.007(2)

loop_
_atom_type_symbol
_atom_type_description
_atom_type_scat_dispersion_real
_atom_type_scat_dispersion_imag
_atom_type_scat_source
C C 0.0181 0.0091 'International Tables Vol C Tables 4.2.6.8 and 6.1.1.4'
H H 0.0000 0.0000 'International Tables Vol C Tables 4.2.6.8 and 6.1.1.4'
I I -0.3257 6.8362 'International Tables Vol C Tables 4.2.6.8 and 6.1.1.4'
P P 0.2955 0.4335 'International Tables Vol C Tables 4.2.6.8 and 6.1.1.4'
Pt Pt -4.5932 6.9264 'International Tables Vol C Tables 4.2.6.8 and 6.1.1.4'

loop_
_geom_angle_atom_site_label_1
_geom_angle_atom_site_label_2
_geom_angle_atom_site_label_3
_geom_angle
_geom_angle_site_symmetry_1
_geom_angle_site_symmetry_3
I3 Pt1 I3 84.859(10) . 2_575
I3 Pt1 I1 91.844(10) 2_575 .
I3 Pt1 I1 176.247(11) . .
I2 Pt1 I3 90.307(10) . .
I2 Pt1 I3 174.626(11) . 2_575
I2 Pt1 I1 93.058(11) . .
Pt1 I3 Pt1 95.140(10) . 2_575
C1 P1 C7 111.0(2) . .
C1 P1 C13 108.1(2) . .
C1 P1 C19 110.4(2) . .
C7 P1 C19 108.5(2) . .
C13 P1 C7 110.1(2) . .
C13 P1 C19 108.7(2) . .
C6 C1 P1 119.7(4) . .
C2 C1 P1 120.4(3) . .
C2 C1 C6 119.9(4) . .
C22 C21 H21 119.5 . .
C22 C21 C20 121.0(5) . .
C20 C21 H21 119.5 . .
C7 C8 H8 120.3 . .
C9 C8 H8 120.3 . .
C9 C8 C7 119.5(5) . .
C1 C6 H6 120.2 . .
C5 C6 C1 119.5(4) . .
C5 C6 H6 120.2 . .
C4 C3 H3 120.4 . .
C4 C3 C2 119.2(5) . .
C2 C3 H3 120.4 . .
C8 C7 P1 120.8(4) . .
C8 C7 C12 121.0(4) . .
C12 C7 P1 118.2(3) . .
C18 C17 H17 120.1 . .
C18 C17 C16 119.9(5) . .
C16 C17 H17 120.1 . .
C13 C14 H14 120.3 . .
C15 C14 H14 120.3 . .
C15 C14 C13 119.4(5) . .
C8 C9 H9 120.2 . .
C10 C9 C8 119.5(5) . .
C10 C9 H9 120.2 . .
C3 C4 H4 119.7 . .
C5 C4 C3 120.6(5) . .
C5 C4 H4 119.7 . .
C1 C2 C3 120.3(4) . .
C1 C2 H2 119.8 . .
C3 C2 H2 119.8 . .
C14 C13 P1 120.1(4) . .
C18 C13 P1 119.6(3) . .
C18 C13 C14 119.9(4) . .
C24 C25 H25 119.5 . .
C24 C25 C20 121.1(4) . .
C20 C25 H25 119.5 . .
C17 C18 C13 120.5(4) . .
C17 C18 H18 119.8 . .
C13 C18 H18 119.8 . .
C6 C5 H5 119.8 . .
C4 C5 C6 120.4(4) . .
C4 C5 H5 119.8 . .
C25 C24 H24 120.2 . .
C25 C24 C23 119.6(5) . .
C23 C24 H24 120.2 . .
C7 C12 H12 120.5 . .
C11 C12 C7 119.0(5) . .
C11 C12 H12 120.5 . .
C14 C15 H15 119.7 . .
C16 C15 C14 120.6(5) . .
C16 C15 H15 119.7 . .
C21 C22 H22 120.0 . .
C21 C22 C23 120.1(4) . .
C23 C22 H22 120.0 . .
C17 C16 C15 119.8(5) . .
C17 C16 H16 120.1 . .
C15 C16 H16 120.1 . .
C9 C10 H10 119.4 . .
C9 C10 C11 121.2(5) . .
C11 C10 H10 119.4 . .
C24 C23 H23 120.1 . .
C22 C23 C24 119.7(5) . .
C22 C23 H23 120.1 . .
P1 C19 H19A 109.0 . .
P1 C19 H19B 109.0 . .
H19A C19 H19B 107.8 . .
C20 C19 P1 113.0(3) . .
C20 C19 H19A 109.0 . .
C20 C19 H19B 109.0 . .
C21 C20 C19 119.9(4) . .
C25 C20 C21 118.5(4) . .
C25 C20 C19 121.6(4) . .
C12 C11 C10 119.7(5) . .
C12 C11 H11 120.1 . .
C10 C11 H11 120.1 . .

loop_
_geom_bond_atom_site_label_1
_geom_bond_atom_site_label_2
_geom_bond_distance
_geom_bond_site_symmetry_2
Pt1 I3 2.5999(3) .
Pt1 I3 2.6041(3) 2_575
Pt1 I1 2.6081(3) .
Pt1 I2 2.5995(3) .
I3 Pt1 2.6040(3) 2_575
P1 C1 1.799(5) .
P1 C7 1.808(5) .
P1 C13 1.803(4) .
P1 C19 1.819(5) .
C1 C6 1.404(6) .
C1 C2 1.386(7) .
C21 H21 0.9300 .
C21 C22 1.379(8) .
C21 C20 1.394(7) .
C8 H8 0.9300 .
C8 C7 1.392(6) .
C8 C9 1.390(7) .
C6 H6 0.9300 .
C6 C5 1.385(7) .
C3 H3 0.9300 .
C3 C4 1.392(7) .
C3 C2 1.399(7) .
C7 C12 1.392(7) .
C17 H17 0.9300 .
C17 C18 1.386(7) .
C17 C16 1.392(8) .
C14 H14 0.9300 .
C14 C13 1.396(6) .
C14 C15 1.394(7) .
C9 H9 0.9300 .
C9 C10 1.375(8) .
C4 H4 0.9300 .
C4 C5 1.382(7) .
C2 H2 0.9300 .
C13 C18 1.395(7) .
C25 H25 0.9300 .
C25 C24 1.384(7) .
C25 C20 1.391(7) .
C18 H18 0.9300 .
C5 H5 0.9300 .
C24 H24 0.9300 .
C24 C23 1.399(7) .
C12 H12 0.9300 .
C12 C11 1.385(7) .
C15 H15 0.9300 .
C15 C16 1.392(8) .
C22 H22 0.9300 .
C22 C23 1.386(8) .
C16 H16 0.9300 .
C10 H10 0.9300 .
C10 C11 1.395(8) .
C23 H23 0.9300 .
C19 H19A 0.9700 .
C19 H19B 0.9700 .
C19 C20 1.521(7) .
C11 H11 0.9300 .
